data_7013678
loop_
_publ_author_name
'Mitzel, Norbert W.'
'Lustig, Christian'
'Woski, Markus'

_publ_section_title
;
 Different modes of aggregation in organoaluminium and -gallium
 hydroxylamides.
;
_journal_issue 3
_journal_name_full 'Dalton transactions (Cambridge, England : 2003)'
_journal_page_first 397
_journal_page_last 401
_journal_paper_doi 10.1039/b311781b
_journal_year 2004
_chemical_formula_sum 'C4 H12 Ga N O'
_chemical_formula_weight 159.87
_chemical_name_common '(N,N-Dimethylaminoxy)dimethylgallane - Dimer'
_chemical_name_systematic
;
(N,N-Dimethylaminoxy)dimethylgallane - Dimer
;
_space_group_IT_number 14
_symmetry_cell_setting monoclinic
_symmetry_space_group_name_Hall '-P 2ybc'
_symmetry_space_group_name_H-M 'P 1 21/c 1'
_atom_sites_solution_hydrogens geom
_atom_sites_solution_primary direct
_atom_sites_solution_secondary difmap
_audit_creation_method SHELXL-97
_cell_angle_alpha 90.00
_cell_angle_beta 101.516(3)
_cell_angle_gamma 90.00
_cell_formula_units_Z 4
_cell_length_a 7.0678(3)
_cell_length_b 8.5926(4)
_cell_length_c 11.6957(4)
_cell_measurement_reflns_used 39416
_cell_measurement_temperature 153(2)
_cell_measurement_theta_max 31.85
_cell_measurement_theta_min 3.56
_cell_volume 695.99(5)
_computing_cell_refinement SCALEPACK
_computing_data_collection 'Nonius-DIP 2020 Software'
_computing_data_reduction 'SCALEPACK, DIPSHEL'
_computing_molecular_graphics 'SHELXTL 5.01'
_computing_publication_material 'SHELXTL 5.01'
_computing_structure_refinement 'SHELXL-97 (Sheldrick, 1997)'
_computing_structure_solution 'SHELXS-97 (Sheldrick, 1990)'
_diffrn_ambient_temperature 153(2)
_diffrn_detector_area_resol_mean '8 - 0.68'
_diffrn_measured_fraction_theta_full 0.962
_diffrn_measured_fraction_theta_max 0.962
_diffrn_measurement_device_type 'Nonius DIP 2020'
_diffrn_measurement_method 'Phi scans 2.0 deg'
_diffrn_radiation_monochromator graphite
_diffrn_radiation_source 'fine-focus sealed tube'
_diffrn_radiation_type MoK\a
_diffrn_radiation_wavelength 0.71073
_diffrn_reflns_av_R_equivalents 0.0610
_diffrn_reflns_av_sigmaI/netI 0.0299
_diffrn_reflns_limit_h_max 10
_diffrn_reflns_limit_h_min 0
_diffrn_reflns_limit_k_max 12
_diffrn_reflns_limit_k_min 0
_diffrn_reflns_limit_l_max 16
_diffrn_reflns_limit_l_min -16
_diffrn_reflns_number 39416
_diffrn_reflns_theta_full 31.85
_diffrn_reflns_theta_max 31.85
_diffrn_reflns_theta_min 3.56
_diffrn_standards_decay_% 0
_exptl_absorpt_coefficient_mu 3.854
_exptl_crystal_colour Colourless
_exptl_crystal_density_diffrn 1.526
_exptl_crystal_density_method 'not measured'
_exptl_crystal_description 'Hexagonal Prism'
_exptl_crystal_F_000 328
_exptl_crystal_size_max 0.40
_exptl_crystal_size_mid 0.30
_exptl_crystal_size_min 0.30
_refine_diff_density_max 0.762
_refine_diff_density_min -0.584
_refine_diff_density_rms 0.122
_refine_ls_extinction_coef 0.047(5)
_refine_ls_extinction_expression Fc^*^=kFc[1+0.001xFc^2^\l^3^/sin(2\q)]^-1/4^
_refine_ls_extinction_method SHELXL
_refine_ls_goodness_of_fit_ref 1.106
_refine_ls_hydrogen_treatment mixed
_refine_ls_matrix_type full
_refine_ls_number_parameters 85
_refine_ls_number_reflns 2306
_refine_ls_number_restraints 0
_refine_ls_restrained_S_all 1.106
_refine_ls_R_factor_all 0.0547
_refine_ls_R_factor_gt 0.0460
_refine_ls_shift/su_max 0.000
_refine_ls_shift/su_mean 0.000
_refine_ls_structure_factor_coef Fsqd
_refine_ls_weighting_details 'calc w=1/[\s^2^(Fo^2^)+(0.0725P)^2^+0.4076P] where P=(Fo^2^+2Fc^2^)/3'
_refine_ls_weighting_scheme calc
_refine_ls_wR_factor_gt 0.1194
_refine_ls_wR_factor_ref 0.1252
_reflns_number_gt 1968
_reflns_number_total 2306
_reflns_threshold_expression >2sigma(I)
_cod_data_source_file b311781b.txt
_cod_data_source_block lus47_(compound_2)
_cod_depositor_comments
;
The following automatic conversions were performed:
'_symmetry_cell_setting' value 'Monoclinic' changed to 'monoclinic'
according to '/home/saulius/struct/CIF-dictionaries/cif_core.dic'
dictionary named 'cif_core.dic' version 2.4.1 from 2010-06-29.

Automatic conversion script
Id: cif_fix_enum 1527 2010-12-29 10:47:43Z saulius 
;
_cod_original_sg_symbol_H-M P2(1)/c
_cod_database_code 7013678

loop_
_symmetry_equiv_pos_as_xyz
'x, y, z'
'-x, y+1/2, -z+1/2'
'-x, -y, -z'
'x, -y-1/2, z-1/2'

loop_
_atom_site_label
_atom_site_type_symbol
_atom_site_fract_x
_atom_site_fract_y
_atom_site_fract_z
_atom_site_U_iso_or_equiv
_atom_site_adp_type
_atom_site_occupancy
_atom_site_symmetry_multiplicity
_atom_site_calc_flag
_atom_site_refinement_flags
_atom_site_disorder_assembly
_atom_site_disorder_group
Ga Ga 0.79502(4) 0.12410(3) 0.43599(2) 0.02977(14) Uani 1 1 d . . .
C2 C 0.7450(5) 0.3436(3) 0.4662(3) 0.0380(6) Uani 1 1 d . . .
H2A H 0.861(4) 0.3920(19) 0.502(3) 0.058(14) Uiso 1 1 calc R . .
H2B H 0.656(4) 0.3499(4) 0.516(3) 0.076(16) Uiso 1 1 calc R . .
H2C H 0.694(5) 0.3939(18) 0.395(2) 0.060(14) Uiso 1 1 calc R . .
C1 C 0.6192(5) 0.0005(4) 0.3195(3) 0.0399(6) Uani 1 1 d . . .
H1A H 0.687(2) -0.085(3) 0.2965(19) 0.052(12) Uiso 1 1 calc R . .
H1B H 0.571(3) 0.0633(19) 0.254(2) 0.088(17) Uiso 1 1 calc R . .
H1C H 0.515(3) -0.036(3) 0.3523(12) 0.053(12) Uiso 1 1 calc R . .
N N 0.9412(4) -0.1125(2) 0.6133(2) 0.0310(4) Uani 1 1 d . . .
C4 C 0.7981(5) -0.2244(4) 0.5542(3) 0.0378(6) Uani 1 1 d . . .
H4A H 0.793(3) -0.220(2) 0.472(2) 0.062(13) Uiso 1 1 calc R . .
H4B H 0.674(3) -0.1989(19) 0.5698(19) 0.054(13) Uiso 1 1 calc R . .
H4C H 0.834(2) -0.327(3) 0.5823(18) 0.042(10) Uiso 1 1 calc R . .
O O 0.8723(3) 0.0433(2) 0.58810(16) 0.0312(4) Uani 1 1 d . . .
C3 C 0.9605(6) -0.1284(3) 0.7400(3) 0.0400(6) Uani 1 1 d . . .
H3A H 1.044(3) -0.053(3) 0.7773(11) 0.048(11) Uiso 1 1 calc R . .
H3B H 1.009(3) -0.226(3) 0.7631(8) 0.048(11) Uiso 1 1 calc R . .
H3C H 0.841(3) -0.117(3) 0.7595(6) 0.037(10) Uiso 1 1 calc R . .

loop_
_atom_site_aniso_label
_atom_site_aniso_U_11
_atom_site_aniso_U_22
_atom_site_aniso_U_33
_atom_site_aniso_U_23
_atom_site_aniso_U_13
_atom_site_aniso_U_12
Ga 0.02941(19) 0.02671(19) 0.0318(2) -0.00126(9) 0.00276(11) 0.00158(10)
C2 0.0428(16) 0.0266(12) 0.0420(15) -0.0033(10) 0.0025(12) 0.0059(10)
C1 0.0350(14) 0.0406(15) 0.0399(15) -0.0072(12) -0.0024(11) -0.0011(11)
N 0.0334(11) 0.0258(10) 0.0335(12) 0.0011(8) 0.0058(8) -0.0003(8)
C4 0.0364(14) 0.0284(12) 0.0480(16) -0.0022(11) 0.0068(11) -0.0047(10)
O 0.0366(10) 0.0253(8) 0.0315(9) 0.0022(7) 0.0062(7) 0.0037(7)
C3 0.0499(17) 0.0365(15) 0.0340(15) 0.0035(11) 0.0095(12) 0.0016(13)

loop_
_atom_type_symbol
_atom_type_description
_atom_type_scat_dispersion_real
_atom_type_scat_dispersion_imag
_atom_type_scat_source
C C 0.0033 0.0016 'International Tables Vol C Tables 4.2.6.8 and 6.1.1.4'
H H 0.0000 0.0000 'International Tables Vol C Tables 4.2.6.8 and 6.1.1.4'
N N 0.0061 0.0033 'International Tables Vol C Tables 4.2.6.8 and 6.1.1.4'
O O 0.0106 0.0060 'International Tables Vol C Tables 4.2.6.8 and 6.1.1.4'
Ga Ga 0.2307 1.6083 'International Tables Vol C Tables 4.2.6.8 and 6.1.1.4'

loop_
_geom_angle_atom_site_label_1
_geom_angle_atom_site_label_2
_geom_angle_atom_site_label_3
_geom_angle
_geom_angle_site_symmetry_1
_geom_angle_site_symmetry_3
_geom_angle_publ_flag
O Ga C1 118.66(12) . . ?
O Ga C2 102.26(12) . . ?
C1 Ga C2 122.20(13) . . ?
O Ga N 97.93(9) . 3_756 ?
C1 Ga N 105.22(12) . 3_756 ?
C2 Ga N 107.58(12) . 3_756 ?
Ga C2 H2A 109.5 . . ?
Ga C2 H2B 109.5 . . ?
H2A C2 H2B 109.5 . . ?
Ga C2 H2C 109.5 . . ?
H2A C2 H2C 109.5 . . ?
H2B C2 H2C 109.5 . . ?
Ga C1 H1A 109.5 . . ?
Ga C1 H1B 109.5 . . ?
H1A C1 H1B 109.5 . . ?
Ga C1 H1C 109.5 . . ?
H1A C1 H1C 109.5 . . ?
H1B C1 H1C 109.5 . . ?
O N C4 110.0(2) . . ?
O N C3 104.7(2) . . ?
C4 N C3 109.4(2) . . ?
O N Ga 106.05(15) . 3_756 ?
C4 N Ga 114.48(19) . 3_756 ?
C3 N Ga 111.8(2) . 3_756 ?
N C4 H4A 109.5 . . ?
N C4 H4B 109.5 . . ?
H4A C4 H4B 109.5 . . ?
N C4 H4C 109.5 . . ?
H4A C4 H4C 109.5 . . ?
H4B C4 H4C 109.5 . . ?
N O Ga 124.02(16) . . ?
N C3 H3A 109.5 . . ?
N C3 H3B 109.5 . . ?
H3A C3 H3B 109.5 . . ?
N C3 H3C 109.5 . . ?
H3A C3 H3C 109.5 . . ?
H3B C3 H3C 109.5 . . ?

loop_
_geom_bond_atom_site_label_1
_geom_bond_atom_site_label_2
_geom_bond_distance
_geom_bond_site_symmetry_2
_geom_bond_publ_flag
Ga O 1.8862(19) . ?
Ga C1 1.962(3) . ?
Ga C2 1.964(3) . ?
Ga N 2.061(3) 3_756 ?
C2 H2A 0.9394 . ?
C2 H2B 0.9394 . ?
C2 H2C 0.9394 . ?
C1 H1A 0.9478 . ?
C1 H1B 0.9478 . ?
C1 H1C 0.9478 . ?
N O 1.435(3) . ?
N C4 1.464(4) . ?
N C3 1.468(4) . ?
N Ga 2.061(3) 3_756 ?
C4 H4A 0.9574 . ?
C4 H4B 0.9574 . ?
C4 H4C 0.9574 . ?
C3 H3A 0.9245 . ?
C3 H3B 0.9245 . ?
C3 H3C 0.9245 . ?

loop_
_geom_torsion_atom_site_label_1
_geom_torsion_atom_site_label_2
_geom_torsion_atom_site_label_3
_geom_torsion_atom_site_label_4
_geom_torsion
_geom_torsion_site_symmetry_1
_geom_torsion_site_symmetry_2
_geom_torsion_site_symmetry_3
_geom_torsion_site_symmetry_4
_geom_torsion_publ_flag
C4 N O Ga -55.8(3) . . . . ?
C3 N O Ga -173.2(2) . . . . ?
Ga N O Ga 68.4(2) 3_756 . . . ?
C1 Ga O N 47.7(2) . . . . ?
C2 Ga O N -174.5(2) . . . . ?
N Ga O N -64.5(2) 3_756 . . . ?
